data_1546136
loop_
_publ_author_name
'Yan, Hong'
'Li, Xiang'
'Yin, Yongheng'
'Lu, Changsheng'
'Tong, Xiao'
'Zhao, Qiang'

_publ_section_title
;
 Using highly emissive and environmentally sensitive
 o-carborane-functionalized metallophosphors to monitor mitochondrial
 polarity
;
_journal_name_full 'Chem. Sci.'
_journal_paper_doi 10.1039/C7SC00160F
_journal_year 2017
_chemical_formula_moiety 'C40 H34 B10 F4 Ir N4, F6 P'
_chemical_formula_sum 'C40 H34 B10 Cl0 F10 Ir N4 P'
_chemical_formula_weight 1091.98
_chemical_name_systematic
; 
 ? 
;
_space_group_IT_number 2
_symmetry_cell_setting triclinic
_symmetry_space_group_name_Hall '-P 1'
_symmetry_space_group_name_H-M 'P -1'
_atom_sites_solution_hydrogens geom
_atom_sites_solution_primary direct
_atom_sites_solution_secondary difmap
_audit_creation_method SHELXL-97
_audit_update_record
;
2016-07-28 deposited with the CCDC.
2017-05-30 downloaded from the CCDC.
;
_cell_angle_alpha 96.628(2)
_cell_angle_beta 97.7990(10)
_cell_angle_gamma 105.8630(10)
_cell_formula_units_Z 2
_cell_length_a 10.4515(4)
_cell_length_b 13.4143(6)
_cell_length_c 18.7342(8)
_cell_measurement_reflns_used 9947
_cell_measurement_temperature 173(2)
_cell_measurement_theta_max 25.15
_cell_measurement_theta_min 3.06
_cell_volume 2470.87(18)
_computing_structure_refinement 'SHELXL-97 (Sheldrick, 2008)'
_computing_structure_solution 'SHELXS-97 (Sheldrick, 2008)'
_diffrn_ambient_temperature 173(2)
_diffrn_measured_fraction_theta_full 0.985
_diffrn_measured_fraction_theta_max 0.985
_diffrn_measurement_device_type 'PHOTON100 CMOS detector'
_diffrn_measurement_method 'omega scan'
_diffrn_radiation_monochromator 'TRIUMPH curved crystal monochromator'
_diffrn_radiation_source 'fine-focus sealed tube'
_diffrn_radiation_type MoK\a
_diffrn_radiation_wavelength 0.71073
_diffrn_reflns_av_R_equivalents 0.0386
_diffrn_reflns_av_sigmaI/netI 0.0460
_diffrn_reflns_limit_h_max 12
_diffrn_reflns_limit_h_min -12
_diffrn_reflns_limit_k_max 16
_diffrn_reflns_limit_k_min -16
_diffrn_reflns_limit_l_max 22
_diffrn_reflns_limit_l_min -22
_diffrn_reflns_number 24331
_diffrn_reflns_theta_full 25.40
_diffrn_reflns_theta_max 25.40
_diffrn_reflns_theta_min 3.06
_exptl_absorpt_coefficient_mu 2.805
_exptl_absorpt_correction_T_max 0.7452
_exptl_absorpt_correction_T_min 0.6827
_exptl_absorpt_correction_type multi-scan
_exptl_absorpt_process_details 'SADABS (Bruker, 2012)'
_exptl_crystal_colour yellow
_exptl_crystal_density_diffrn 1.468
_exptl_crystal_density_method 'not measured'
_exptl_crystal_description block
_exptl_crystal_F_000 1068
_exptl_crystal_size_max 0.32
_exptl_crystal_size_mid 0.27
_exptl_crystal_size_min 0.23
_platon_squeeze_details
;
;
_refine_diff_density_max 0.708
_refine_diff_density_min -0.454
_refine_diff_density_rms 0.098
_refine_ls_extinction_method none
_refine_ls_goodness_of_fit_ref 1.026
_refine_ls_hydrogen_treatment constr
_refine_ls_matrix_type full
_refine_ls_number_parameters 595
_refine_ls_number_reflns 8977
_refine_ls_number_restraints 0
_refine_ls_restrained_S_all 1.026
_refine_ls_R_factor_all 0.0400
_refine_ls_R_factor_gt 0.0299
_refine_ls_shift/su_max 0.002
_refine_ls_shift/su_mean 0.000
_refine_ls_structure_factor_coef Fsqd
_refine_ls_weighting_details 'calc w=1/[\s^2^(Fo^2^)+(0.0336P)^2^+1.0346P] where P=(Fo^2^+2Fc^2^)/3'
_refine_ls_weighting_scheme calc
_refine_ls_wR_factor_gt 0.0651
_refine_ls_wR_factor_ref 0.0677
_reflns_number_gt 7750
_reflns_number_total 8977
_reflns_threshold_expression >2sigma(I)
_cod_data_source_file c7sc00160f2.cif
_cod_data_source_block 3c
_cod_depositor_comments
;
The following automatic conversions were performed:

'_symmetry_cell_setting' value 'Triclinic' changed to 'triclinic'
according to
/home/data/users/saulius/crontab/automatic-downloads/rss-feeds/RSC/lib/dictionaries/cif_core.dic
dictionary named 'cif_core.dic' version 2.4.2 from 2011-04-26.

Automatic conversion script
Id: cif_fix_values 4973 2017-02-22 13:04:09Z antanas 
;
_cod_original_sg_symbol_Hall '-P 1   '
_cod_original_sg_symbol_H-M 'P-1   '
_cod_database_code 1546136

loop_
_symmetry_equiv_pos_as_xyz
'x, y, z'
'-x, -y, -z'

loop_
_atom_site_label
_atom_site_type_symbol
_atom_site_fract_x
_atom_site_fract_y
_atom_site_fract_z
_atom_site_U_iso_or_equiv
_atom_site_adp_type
_atom_site_occupancy
_atom_site_symmetry_multiplicity
_atom_site_calc_flag
_atom_site_refinement_flags
B1 B 1.1045(4) 1.2249(4) 0.7381(3) 0.0314(11) Uani 1 1 d .
H1A H 1.1725 1.1763 0.7533 0.038 Uiso 1 1 calc R
B2 B 1.0234(5) 1.2138(4) 0.6463(3) 0.0369(12) Uani 1 1 d .
H2A H 1.0386 1.1585 0.6009 0.044 Uiso 1 1 calc R
B3 B 0.8639(5) 1.2375(4) 0.6482(3) 0.0340(11) Uani 1 1 d .
H3A H 0.7746 1.1977 0.6041 0.041 Uiso 1 1 calc R
B4 B 0.8474(4) 1.2633(4) 0.7420(3) 0.0299(10) Uani 1 1 d .
H4A H 0.7472 1.2398 0.7602 0.036 Uiso 1 1 calc R
B5 B 1.1335(5) 1.3557(4) 0.7823(3) 0.0376(12) Uani 1 1 d .
H5A H 1.2220 1.3943 0.8271 0.045 Uiso 1 1 calc R
B6 B 1.1518(5) 1.3309(4) 0.6895(3) 0.0409(13) Uani 1 1 d .
H6A H 1.2530 1.3536 0.6723 0.049 Uiso 1 1 calc R
B7 B 1.0039(5) 1.3386(5) 0.6353(3) 0.0453(14) Uani 1 1 d .
H7A H 1.0074 1.3671 0.5815 0.054 Uiso 1 1 calc R
B8 B 0.8942(5) 1.3682(4) 0.6923(3) 0.0434(13) Uani 1 1 d .
H8A H 0.8244 1.4153 0.6767 0.052 Uiso 1 1 calc R
B9 B 0.9753(5) 1.3792(4) 0.7841(3) 0.0416(13) Uani 1 1 d .
H9A H 0.9591 1.4335 0.8298 0.050 Uiso 1 1 calc R
B10 B 1.0719(5) 1.4261(4) 0.7177(4) 0.0484(15) Uani 1 1 d .
H10A H 1.1201 1.5120 0.7190 0.058 Uiso 1 1 calc R
C1 C 0.5904(4) 0.6494(3) 0.5715(2) 0.0333(10) Uani 1 1 d .
C2 C 0.6118(4) 0.6248(4) 0.5010(2) 0.0514(14) Uani 1 1 d .
H2 H 0.5452 0.6229 0.4606 0.062 Uiso 1 1 calc R
C3 C 0.7303(5) 0.6027(5) 0.4895(3) 0.0593(16) Uani 1 1 d .
H3 H 0.7438 0.5833 0.4413 0.071 Uiso 1 1 calc R
C4 C 0.8270(4) 0.6093(4) 0.5480(2) 0.0504(13) Uani 1 1 d .
H4 H 0.9084 0.5942 0.5408 0.060 Uiso 1 1 calc R
C5 C 0.8061(4) 0.6376(4) 0.6169(2) 0.0380(11) Uani 1 1 d .
H5 H 0.8746 0.6431 0.6573 0.046 Uiso 1 1 calc R
C6 C 0.4678(4) 0.6793(3) 0.6701(2) 0.0236(8) Uani 1 1 d .
C7 C 0.4672(4) 0.6657(3) 0.5937(2) 0.0295(9) Uani 1 1 d .
C8 C 0.3524(4) 0.6665(4) 0.5473(2) 0.0423(11) Uani 1 1 d .
C9 C 0.2378(4) 0.6780(4) 0.5705(3) 0.0477(12) Uani 1 1 d .
H9 H 0.1606 0.6783 0.5374 0.057 Uiso 1 1 calc R
C10 C 0.2414(4) 0.6887(3) 0.6439(2) 0.0352(10) Uani 1 1 d .
C11 C 0.3508(4) 0.6902(3) 0.6944(2) 0.0291(9) Uani 1 1 d .
H11 H 0.3470 0.6986 0.7450 0.035 Uiso 1 1 calc R
C12 C 0.5376(4) 0.6176(3) 0.8567(2) 0.0305(9) Uani 1 1 d .
C13 C 0.4916(5) 0.6217(4) 0.9233(2) 0.0490(13) Uani 1 1 d .
H13 H 0.4592 0.5591 0.9427 0.059 Uiso 1 1 calc R
C14 C 0.4933(5) 0.7173(4) 0.9609(3) 0.0531(13) Uani 1 1 d .
H14 H 0.4624 0.7205 1.0062 0.064 Uiso 1 1 calc R
C15 C 0.5398(5) 0.8067(4) 0.9325(2) 0.0420(11) Uani 1 1 d .
H15 H 0.5414 0.8727 0.9577 0.050 Uiso 1 1 calc R
C16 C 0.5844(4) 0.7999(3) 0.8667(2) 0.0304(9) Uani 1 1 d .
H16 H 0.6165 0.8624 0.8471 0.036 Uiso 1 1 calc R
C17 C 0.5811(3) 0.5394(3) 0.7420(2) 0.0225(8) Uani 1 1 d .
C18 C 0.5387(4) 0.5228(3) 0.8102(2) 0.0283(9) Uani 1 1 d .
C19 C 0.5021(4) 0.4206(3) 0.8252(2) 0.0333(10) Uani 1 1 d .
C20 C 0.4999(4) 0.3346(3) 0.7766(2) 0.0359(10) Uani 1 1 d .
H20 H 0.4738 0.2654 0.7879 0.043 Uiso 1 1 calc R
C21 C 0.5377(4) 0.3543(3) 0.7111(2) 0.0320(10) Uani 1 1 d .
C22 C 0.5781(3) 0.4524(3) 0.6932(2) 0.0248(8) Uani 1 1 d .
H22 H 0.6043 0.4613 0.6472 0.030 Uiso 1 1 calc R
C23 C 0.8657(3) 0.8953(3) 0.7521(2) 0.0232(8) Uani 1 1 d .
C24 C 0.9337(4) 0.9983(3) 0.7478(2) 0.0247(8) Uani 1 1 d .
H24 H 1.0280 1.0251 0.7655 0.030 Uiso 1 1 calc R
C25 C 0.8637(4) 1.0624(3) 0.7175(2) 0.0249(8) Uani 1 1 d .
C26 C 0.7253(4) 1.0201(3) 0.6931(2) 0.0272(9) Uani 1 1 d .
H26 H 0.6737 1.0617 0.6731 0.033 Uiso 1 1 calc R
C27 C 0.6639(4) 0.9168(3) 0.6985(2) 0.0282(9) Uani 1 1 d .
H27 H 0.5695 0.8884 0.6812 0.034 Uiso 1 1 calc R
C28 C 0.9321(4) 0.8227(3) 0.7849(2) 0.0242(8) Uani 1 1 d .
C29 C 1.0686(4) 0.8517(3) 0.8143(2) 0.0320(9) Uani 1 1 d .
H29 H 1.1246 0.9206 0.8141 0.038 Uiso 1 1 calc R
C30 C 1.1224(4) 0.7783(3) 0.8439(2) 0.0359(10) Uani 1 1 d .
H30 H 1.2158 0.7965 0.8639 0.043 Uiso 1 1 calc R
C31 C 1.0393(4) 0.6795(3) 0.8441(2) 0.0365(10) Uani 1 1 d .
H31 H 1.0743 0.6285 0.8642 0.044 Uiso 1 1 calc R
C32 C 0.9048(4) 0.6555(3) 0.8145(2) 0.0313(9) Uani 1 1 d .
H32 H 0.8475 0.5871 0.8149 0.038 Uiso 1 1 calc R
C33 C 0.9309(4) 1.1753(3) 0.7128(2) 0.0246(8) Uani 1 1 d .
C34 C 0.9970(4) 1.2587(3) 0.7931(2) 0.0289(9) Uani 1 1 d .
C35 C 0.9936(4) 1.2141(3) 0.8631(2) 0.0327(9) Uani 1 1 d .
C36 C 0.8764(5) 1.1874(4) 0.8923(2) 0.0433(11) Uani 1 1 d .
H36 H 0.7960 1.1977 0.8684 0.052 Uiso 1 1 calc R
C37 C 0.8769(5) 1.1453(4) 0.9571(3) 0.0559(14) Uani 1 1 d .
H37 H 0.7961 1.1262 0.9768 0.067 Uiso 1 1 calc R
C38 C 0.9920(6) 1.1316(5) 0.9923(3) 0.0635(15) Uani 1 1 d .
H38 H 0.9916 1.1042 1.0369 0.076 Uiso 1 1 calc R
C39 C 1.1091(6) 1.1571(5) 0.9635(3) 0.0669(16) Uani 1 1 d .
H39 H 1.1889 1.1459 0.9876 0.080 Uiso 1 1 calc R
C40 C 1.1101(5) 1.1991(4) 0.8995(2) 0.0476(12) Uani 1 1 d .
H40 H 1.1913 1.2180 0.8803 0.057 Uiso 1 1 calc R
F1 F 0.3057(3) 0.0654(2) 0.80612(18) 0.0643(8) Uani 1 1 d .
F2 F 0.3920(3) -0.0698(2) 0.79559(17) 0.0572(8) Uani 1 1 d .
F3 F 0.5077(3) 0.0891(2) 0.77382(18) 0.0656(9) Uani 1 1 d .
F4 F 0.3747(4) 0.0010(2) 0.90525(17) 0.0806(10) Uani 1 1 d .
F5 F 0.4937(4) 0.1609(2) 0.88455(17) 0.0802(10) Uani 1 1 d .
F6 F 0.5798(3) 0.0251(3) 0.8718(3) 0.0997(14) Uani 1 1 d .
F7 F 0.3506(3) 0.6564(3) 0.47379(14) 0.0677(9) Uani 1 1 d .
F8 F 0.1282(2) 0.7003(2) 0.66930(15) 0.0515(7) Uani 1 1 d .
F9 F 0.4645(3) 0.4023(2) 0.89027(13) 0.0470(7) Uani 1 1 d .
F10 F 0.5334(3) 0.27014(19) 0.66195(14) 0.0465(6) Uani 1 1 d .
Ir1 Ir 0.646560(14) 0.691584(12) 0.730698(8) 0.02177(5) Uani 1 1 d .
N1 N 0.6900(3) 0.6582(3) 0.62902(17) 0.0268(7) Uani 1 1 d .
N2 N 0.5842(3) 0.7080(2) 0.82939(17) 0.0253(7) Uani 1 1 d .
N3 N 0.7311(3) 0.8547(2) 0.72693(16) 0.0233(7) Uani 1 1 d .
N4 N 0.8510(3) 0.7248(2) 0.78520(16) 0.0244(7) Uani 1 1 d .
P1 P 0.44255(11) 0.04552(9) 0.84007(7) 0.0377(3) Uani 1 1 d .

loop_
_atom_site_aniso_label
_atom_site_aniso_U_11
_atom_site_aniso_U_22
_atom_site_aniso_U_33
_atom_site_aniso_U_23
_atom_site_aniso_U_13
_atom_site_aniso_U_12
B1 0.021(2) 0.036(3) 0.040(3) 0.016(2) 0.006(2) 0.008(2)
B2 0.028(2) 0.052(3) 0.037(3) 0.022(2) 0.012(2) 0.014(2)
B3 0.025(2) 0.046(3) 0.040(3) 0.028(2) 0.010(2) 0.012(2)
B4 0.024(2) 0.025(2) 0.044(3) 0.013(2) 0.008(2) 0.0079(19)
B5 0.028(2) 0.027(3) 0.054(3) 0.015(2) 0.008(2) -0.003(2)
B6 0.026(2) 0.048(3) 0.053(3) 0.033(3) 0.011(2) 0.007(2)
B7 0.028(3) 0.057(4) 0.056(3) 0.033(3) 0.013(2) 0.009(2)
B8 0.032(3) 0.033(3) 0.072(4) 0.031(3) 0.013(3) 0.011(2)
B9 0.040(3) 0.022(3) 0.062(4) 0.011(2) 0.008(3) 0.006(2)
B10 0.028(3) 0.035(3) 0.085(4) 0.033(3) 0.010(3) 0.005(2)
C1 0.025(2) 0.048(3) 0.022(2) 0.0071(19) 0.0039(17) 0.0030(19)
C2 0.034(2) 0.089(4) 0.026(2) 0.010(2) 0.005(2) 0.010(3)
C3 0.041(3) 0.097(5) 0.033(3) -0.005(3) 0.017(2) 0.012(3)
C4 0.032(2) 0.081(4) 0.038(3) -0.001(3) 0.013(2) 0.015(2)
C5 0.024(2) 0.053(3) 0.035(2) 0.006(2) 0.0090(19) 0.008(2)
C6 0.0224(19) 0.021(2) 0.026(2) 0.0064(16) 0.0040(16) 0.0022(15)
C7 0.025(2) 0.039(2) 0.022(2) 0.0079(18) 0.0005(16) 0.0062(18)
C8 0.035(2) 0.065(3) 0.025(2) 0.010(2) -0.0004(19) 0.012(2)
C9 0.025(2) 0.073(4) 0.044(3) 0.015(3) -0.004(2) 0.015(2)
C10 0.020(2) 0.039(3) 0.047(3) 0.011(2) 0.0071(19) 0.0077(18)
C11 0.025(2) 0.032(2) 0.031(2) 0.0103(18) 0.0063(17) 0.0067(17)
C12 0.035(2) 0.033(2) 0.027(2) 0.0086(18) 0.0065(18) 0.0154(19)
C13 0.078(4) 0.042(3) 0.037(3) 0.014(2) 0.028(3) 0.023(3)
C14 0.083(4) 0.059(3) 0.033(3) 0.014(2) 0.028(3) 0.034(3)
C15 0.061(3) 0.042(3) 0.031(2) 0.005(2) 0.010(2) 0.027(2)
C16 0.037(2) 0.028(2) 0.029(2) 0.0042(18) 0.0033(18) 0.0148(18)
C17 0.0149(17) 0.029(2) 0.024(2) 0.0104(16) 0.0017(15) 0.0059(15)
C18 0.030(2) 0.028(2) 0.030(2) 0.0084(18) 0.0067(17) 0.0114(17)
C19 0.037(2) 0.033(2) 0.033(2) 0.0146(19) 0.0101(19) 0.0102(19)
C20 0.037(2) 0.026(2) 0.046(3) 0.013(2) 0.005(2) 0.0114(19)
C21 0.029(2) 0.027(2) 0.039(2) -0.0004(19) 0.0002(18) 0.0117(17)
C22 0.0220(19) 0.028(2) 0.026(2) 0.0072(17) 0.0013(16) 0.0104(16)
C23 0.0210(18) 0.027(2) 0.022(2) 0.0034(16) 0.0033(16) 0.0086(16)
C24 0.0177(18) 0.028(2) 0.027(2) 0.0044(17) -0.0007(15) 0.0056(16)
C25 0.026(2) 0.026(2) 0.024(2) 0.0063(16) 0.0070(16) 0.0077(16)
C26 0.025(2) 0.030(2) 0.030(2) 0.0100(18) 0.0015(17) 0.0136(17)
C27 0.0229(19) 0.031(2) 0.031(2) 0.0095(18) 0.0009(17) 0.0097(17)
C28 0.0236(19) 0.027(2) 0.0215(19) 0.0034(16) 0.0038(16) 0.0074(16)
C29 0.025(2) 0.032(2) 0.035(2) 0.0072(19) -0.0023(18) 0.0043(17)
C30 0.024(2) 0.036(3) 0.046(3) 0.008(2) -0.0063(19) 0.0114(18)
C31 0.031(2) 0.033(2) 0.046(3) 0.011(2) -0.004(2) 0.0144(19)
C32 0.032(2) 0.028(2) 0.034(2) 0.0087(18) 0.0000(18) 0.0099(18)
C33 0.0207(18) 0.028(2) 0.027(2) 0.0076(17) 0.0046(16) 0.0083(16)
C34 0.026(2) 0.022(2) 0.036(2) 0.0077(18) 0.0065(17) 0.0017(16)
C35 0.036(2) 0.026(2) 0.030(2) -0.0006(18) 0.0018(18) 0.0019(18)
C36 0.042(3) 0.046(3) 0.036(3) 0.006(2) 0.006(2) 0.003(2)
C37 0.058(3) 0.065(4) 0.037(3) 0.012(3) 0.014(2) 0.000(3)
C38 0.083(4) 0.071(4) 0.032(3) 0.022(3) 0.004(3) 0.012(3)
C39 0.063(4) 0.090(5) 0.045(3) 0.029(3) -0.009(3) 0.020(3)
C40 0.043(3) 0.065(3) 0.034(3) 0.016(2) 0.003(2) 0.012(2)
F1 0.0446(16) 0.064(2) 0.100(2) 0.0347(18) 0.0164(16) 0.0315(15)
F2 0.0574(17) 0.0279(14) 0.080(2) -0.0002(14) 0.0101(15) 0.0076(13)
F3 0.075(2) 0.0461(18) 0.085(2) 0.0158(16) 0.0454(18) 0.0161(15)
F4 0.130(3) 0.057(2) 0.057(2) 0.0257(16) 0.028(2) 0.020(2)
F5 0.136(3) 0.0335(17) 0.058(2) -0.0018(14) 0.005(2) 0.0138(18)
F6 0.0461(17) 0.048(2) 0.185(4) 0.034(2) -0.034(2) 0.0021(15)
F7 0.0483(16) 0.129(3) 0.0270(14) 0.0162(16) -0.0018(12) 0.0309(18)
F8 0.0261(12) 0.075(2) 0.0611(18) 0.0175(15) 0.0103(12) 0.0228(13)
F9 0.0656(17) 0.0424(16) 0.0391(14) 0.0213(12) 0.0202(13) 0.0144(13)
F10 0.0600(16) 0.0293(14) 0.0481(16) -0.0008(12) 0.0072(13) 0.0136(12)
Ir1 0.01960(8) 0.02348(9) 0.02135(8) 0.00482(6) 0.00221(5) 0.00506(6)
N1 0.0212(16) 0.0332(19) 0.0249(17) 0.0078(14) 0.0049(14) 0.0045(14)
N2 0.0274(17) 0.0255(18) 0.0262(17) 0.0084(14) 0.0047(14) 0.0111(14)
N3 0.0200(15) 0.0242(17) 0.0230(16) 0.0017(14) -0.0001(13) 0.0048(13)
N4 0.0256(16) 0.0270(18) 0.0203(16) 0.0058(14) 0.0001(13) 0.0084(14)
P1 0.0376(6) 0.0251(6) 0.0506(7) 0.0078(5) 0.0045(5) 0.0103(5)

loop_
_atom_type_symbol
_atom_type_description
_atom_type_scat_dispersion_real
_atom_type_scat_dispersion_imag
_atom_type_scat_source
C C 0.0033 0.0016 'International Tables Vol C Tables 4.2.6.8 and 6.1.1.4'
H H 0.0000 0.0000 'International Tables Vol C Tables 4.2.6.8 and 6.1.1.4'
N N 0.0061 0.0033 'International Tables Vol C Tables 4.2.6.8 and 6.1.1.4'
F F 0.0171 0.0103 'International Tables Vol C Tables 4.2.6.8 and 6.1.1.4'
P P 0.1023 0.0942 'International Tables Vol C Tables 4.2.6.8 and 6.1.1.4'
Cl Cl 0.1484 0.1585 'International Tables Vol C Tables 4.2.6.8 and 6.1.1.4'
Ir Ir -1.4442 7.9887 'International Tables Vol C Tables 4.2.6.8 and 6.1.1.4'
B B 0.0013 0.0007 'International Tables Vol C Tables 4.2.6.8 and 6.1.1.4'

loop_
_geom_angle_atom_site_label_1
_geom_angle_atom_site_label_2
_geom_angle_atom_site_label_3
_geom_angle
C33 B1 C34 58.8(2)
C33 B1 B6 105.2(3)
C34 B1 B6 105.2(3)
C33 B1 B5 105.1(3)
C34 B1 B5 57.9(2)
B6 B1 B5 60.2(3)
C33 B1 B2 58.6(2)
C34 B1 B2 106.2(3)
B6 B1 B2 60.3(3)
B5 B1 B2 108.4(4)
C33 B1 H1A 124.0
C34 B1 H1A 123.7
B6 B1 H1A 122.7
B5 B1 H1A 122.4
B2 B1 H1A 121.6
C33 B2 B7 104.3(3)
C33 B2 B1 59.2(2)
B7 B2 B1 106.8(4)
C33 B2 B6 105.0(3)
B7 B2 B6 59.5(3)
B1 B2 B6 59.5(3)
C33 B2 B3 58.9(2)
B7 B2 B3 59.6(3)
B1 B2 B3 108.1(3)
B6 B2 B3 107.7(4)
C33 B2 H2A 124.3
B7 B2 H2A 123.2
B1 B2 H2A 121.8
B6 B2 H2A 122.6
B3 B2 H2A 121.4
C33 B3 B7 104.3(3)
C33 B3 B8 105.2(3)
B7 B3 B8 59.5(3)
C33 B3 B2 58.6(2)
B7 B3 B2 59.9(3)
B8 B3 B2 108.0(3)
C33 B3 B4 59.0(2)
B7 B3 B4 106.5(4)
B8 B3 B4 59.5(3)
B2 B3 B4 107.6(3)
C33 B3 H3A 124.4
B7 B3 H3A 123.2
B8 B3 H3A 122.3
B2 B3 H3A 121.5
B4 B3 H3A 122.1
C33 B4 C34 58.7(2)
C33 B4 B9 105.7(3)
C34 B4 B9 58.6(3)
C33 B4 B8 105.0(3)
C34 B4 B8 105.7(3)
B9 B4 B8 60.5(3)
C33 B4 B3 58.5(2)
C34 B4 B3 106.1(3)
B9 B4 B3 108.3(3)
B8 B4 B3 59.7(3)
C33 B4 H4A 123.9
C34 B4 H4A 123.4
B9 B4 H4A 121.8
B8 B4 H4A 122.8
B3 B4 H4A 122.0
C34 B5 B9 59.3(3)
C34 B5 B10 106.1(3)
B9 B5 B10 59.9(3)
C34 B5 B1 59.8(2)
B9 B5 B1 108.4(3)
B10 B5 B1 107.8(4)
C34 B5 B6 106.3(3)
B9 B5 B6 108.0(4)
B10 B5 B6 60.0(3)
B1 B5 B6 59.6(3)
C34 B5 H5A 123.2
B9 B5 H5A 121.4
B10 B5 H5A 122.3
B1 B5 H5A 121.4
B6 B5 H5A 122.2
B7 B6 B1 107.7(3)
B7 B6 B10 59.5(3)
B1 B6 B10 108.2(4)
B7 B6 B5 107.2(4)
B1 B6 B5 60.2(3)
B10 B6 B5 60.0(3)
B7 B6 B2 59.9(3)
B1 B6 B2 60.2(3)
B10 B6 B2 108.1(3)
B5 B6 B2 108.2(3)
B7 B6 H6A 122.3
B1 B6 H6A 121.6
B10 B6 H6A 121.7
B5 B6 H6A 121.8
B2 B6 H6A 121.5
B8 B7 B10 60.8(3)
B8 B7 B6 109.4(4)
B10 B7 B6 60.5(3)
B8 B7 B3 60.4(3)
B10 B7 B3 109.4(4)
B6 B7 B3 109.3(4)
B8 B7 B2 109.2(4)
B10 B7 B2 109.4(4)
B6 B7 B2 60.5(3)
B3 B7 B2 60.5(3)
B8 B7 H7A 121.0
B10 B7 H7A 120.8
B6 B7 H7A 120.9
B3 B7 H7A 121.0
B2 B7 H7A 121.0
B7 B8 B4 107.9(4)
B7 B8 B3 60.1(3)
B4 B8 B3 60.8(3)
B7 B8 B10 59.6(3)
B4 B8 B10 107.5(4)
B3 B8 B10 108.3(4)
B7 B8 B9 107.2(4)
B4 B8 B9 59.6(3)
B3 B8 B9 108.4(4)
B10 B8 B9 59.6(3)
B7 B8 H8A 122.2
B4 B8 H8A 121.7
B3 B8 H8A 121.0
B10 B8 H8A 122.0
B9 B8 H8A 122.1
C34 B9 B4 59.9(3)
C34 B9 B5 58.4(3)
B4 B9 B5 108.1(3)
C34 B9 B10 105.7(4)
B4 B9 B10 108.1(4)
B5 B9 B10 60.3(3)
C34 B9 B8 106.2(4)
B4 B9 B8 59.9(3)
B5 B9 B8 108.2(4)
B10 B9 B8 60.1(3)
C34 B9 H9A 123.7
B4 B9 H9A 121.3
B5 B9 H9A 121.7
B10 B9 H9A 122.1
B8 B9 H9A 122.0
B7 B10 B9 107.7(4)
B7 B10 B5 107.6(4)
B9 B10 B5 59.8(3)
B7 B10 B6 59.9(3)
B9 B10 B6 108.0(4)
B5 B10 B6 60.0(3)
B7 B10 B8 59.6(3)
B9 B10 B8 60.3(3)
B5 B10 B8 108.0(4)
B6 B10 B8 107.9(4)
B7 B10 H10A 122.1
B9 B10 H10A 121.7
B5 B10 H10A 121.8
B6 B10 H10A 121.7
B8 B10 H10A 121.7
N1 C1 C2 119.5(4)
N1 C1 C7 113.2(3)
C2 C1 C7 127.3(4)
C1 C2 C3 120.1(4)
C1 C2 H2 119.9
C3 C2 H2 119.9
C4 C3 C2 119.3(4)
C4 C3 H3 120.4
C2 C3 H3 120.4
C3 C4 C5 119.7(4)
C3 C4 H4 120.2
C5 C4 H4 120.2
N1 C5 C4 121.7(4)
N1 C5 H5 119.2
C4 C5 H5 119.2
C11 C6 C7 118.0(4)
C11 C6 Ir1 127.8(3)
C7 C6 Ir1 113.9(3)
C8 C7 C6 118.5(4)
C8 C7 C1 126.1(4)
C6 C7 C1 115.5(3)
F7 C8 C9 116.5(4)
F7 C8 C7 119.6(4)
C9 C8 C7 123.9(4)
C10 C9 C8 115.8(4)
C10 C9 H9 122.1
C8 C9 H9 122.1
C9 C10 F8 117.5(4)
C9 C10 C11 124.6(4)
F8 C10 C11 117.8(4)
C10 C11 C6 119.1(4)
C10 C11 H11 120.5
C6 C11 H11 120.5
N2 C12 C13 119.6(4)
N2 C12 C18 114.4(3)
C13 C12 C18 126.0(4)
C14 C13 C12 119.9(4)
C14 C13 H13 120.1
C12 C13 H13 120.1
C15 C14 C13 119.6(4)
C15 C14 H14 120.2
C13 C14 H14 120.2
C14 C15 C16 119.1(4)
C14 C15 H15 120.4
C16 C15 H15 120.4
N2 C16 C15 122.4(4)
N2 C16 H16 118.8
C15 C16 H16 118.8
C22 C17 C18 118.2(3)
C22 C17 Ir1 127.6(3)
C18 C17 Ir1 114.1(3)
C19 C18 C17 118.1(3)
C19 C18 C12 127.1(4)
C17 C18 C12 114.8(4)
F9 C19 C20 117.0(4)
F9 C19 C18 119.6(4)
C20 C19 C18 123.4(4)
C21 C20 C19 116.3(4)
C21 C20 H20 121.8
C19 C20 H20 121.8
F10 C21 C22 119.2(4)
F10 C21 C20 117.1(4)
C22 C21 C20 123.7(4)
C21 C22 C17 120.3(4)
C21 C22 H22 119.9
C17 C22 H22 119.9
N3 C23 C24 121.3(3)
N3 C23 C28 115.3(3)
C24 C23 C28 123.4(3)
C23 C24 C25 120.1(3)
C23 C24 H24 119.9
C25 C24 H24 119.9
C26 C25 C24 117.8(4)
C26 C25 C33 119.4(3)
C24 C25 C33 122.7(3)
C27 C26 C25 119.2(4)
C27 C26 H26 120.4
C25 C26 H26 120.4
N3 C27 C26 123.1(3)
N3 C27 H27 118.5
C26 C27 H27 118.5
N4 C28 C29 121.1(4)
N4 C28 C23 116.0(3)
C29 C28 C23 123.0(4)
C28 C29 C30 119.0(4)
C28 C29 H29 120.5
C30 C29 H29 120.5
C31 C30 C29 119.4(4)
C31 C30 H30 120.3
C29 C30 H30 120.3
C30 C31 C32 118.9(4)
C30 C31 H31 120.6
C32 C31 H31 120.6
N4 C32 C31 122.7(4)
N4 C32 H32 118.7
C31 C32 H32 118.7
C25 C33 C34 116.9(3)
C25 C33 B2 123.4(3)
C34 C33 B2 110.6(3)
C25 C33 B3 121.0(3)
C34 C33 B3 110.9(3)
B2 C33 B3 62.4(3)
C25 C33 B1 119.0(3)
C34 C33 B1 60.8(2)
B2 C33 B1 62.2(3)
B3 C33 B1 113.4(3)
C25 C33 B4 115.4(3)
C34 C33 B4 60.9(2)
B2 C33 B4 113.5(3)
B3 C33 B4 62.5(3)
B1 C33 B4 112.6(3)
C35 C34 B5 120.9(3)
C35 C34 C33 118.5(3)
B5 C34 C33 109.8(3)
C35 C34 B9 123.3(4)
B5 C34 B9 62.3(3)
C33 C34 B9 109.3(3)
C35 C34 B1 116.1(3)
B5 C34 B1 62.3(3)
C33 C34 B1 60.4(2)
B9 C34 B1 112.9(3)
C35 C34 B4 119.7(3)
B5 C34 B4 112.6(3)
C33 C34 B4 60.4(2)
B9 C34 B4 61.5(3)
B1 C34 B4 111.9(3)
C36 C35 C40 118.9(4)
C36 C35 C34 121.4(4)
C40 C35 C34 119.7(4)
C35 C36 C37 119.8(5)
C35 C36 H36 120.1
C37 C36 H36 120.1
C38 C37 C36 120.6(5)
C38 C37 H37 119.7
C36 C37 H37 119.7
C37 C38 C39 120.2(5)
C37 C38 H38 119.9
C39 C38 H38 119.9
C38 C39 C40 119.7(5)
C38 C39 H39 120.2
C40 C39 H39 120.2
C39 C40 C35 120.8(5)
C39 C40 H40 119.6
C35 C40 H40 119.6
C6 Ir1 C17 90.20(15)
C6 Ir1 N1 80.59(13)
C17 Ir1 N1 93.59(14)
C6 Ir1 N2 95.58(13)
C17 Ir1 N2 80.45(13)
N1 Ir1 N2 172.95(12)
C6 Ir1 N3 94.97(13)
C17 Ir1 N3 174.64(13)
N1 Ir1 N3 88.64(12)
N2 Ir1 N3 97.62(12)
C6 Ir1 N4 170.44(13)
C17 Ir1 N4 98.23(13)
N1 Ir1 N4 94.31(12)
N2 Ir1 N4 90.30(12)
N3 Ir1 N4 76.73(12)
C5 N1 C1 119.7(3)
C5 N1 Ir1 123.8(3)
C1 N1 Ir1 116.3(2)
C16 N2 C12 119.5(3)
C16 N2 Ir1 124.6(3)
C12 N2 Ir1 115.9(2)
C27 N3 C23 118.5(3)
C27 N3 Ir1 125.4(2)
C23 N3 Ir1 116.0(3)
C32 N4 C28 118.9(3)
C32 N4 Ir1 125.4(3)
C28 N4 Ir1 115.5(2)
F2 P1 F5 179.8(2)
F2 P1 F6 89.51(17)
F5 P1 F6 90.3(2)
F2 P1 F4 88.57(17)
F5 P1 F4 91.53(18)
F6 P1 F4 91.1(2)
F2 P1 F1 89.72(16)
F5 P1 F1 90.45(19)
F6 P1 F1 178.5(2)
F4 P1 F1 90.19(19)
F2 P1 F3 90.79(16)
F5 P1 F3 89.12(17)
F6 P1 F3 89.8(2)
F4 P1 F3 178.9(2)
F1 P1 F3 88.90(17)

loop_
_geom_bond_atom_site_label_1
_geom_bond_atom_site_label_2
_geom_bond_distance
B1 C33 1.730(5)
B1 C34 1.736(6)
B1 B6 1.768(7)
B1 B5 1.778(7)
B1 B2 1.781(7)
B1 H1A 1.1200
B2 C33 1.719(6)
B2 B7 1.773(8)
B2 B6 1.784(7)
B2 B3 1.785(6)
B2 H2A 1.1200
B3 C33 1.724(6)
B3 B7 1.768(7)
B3 B8 1.774(8)
B3 B4 1.793(7)
B3 H3A 1.1200
B4 C33 1.732(6)
B4 C34 1.740(6)
B4 B9 1.767(7)
B4 B8 1.771(7)
B4 H4A 1.1200
B5 C34 1.701(6)
B5 B9 1.769(7)
B5 B10 1.777(8)
B5 B6 1.778(8)
B5 H5A 1.1200
B6 B7 1.766(7)
B6 B10 1.777(8)
B6 H6A 1.1200
B7 B8 1.759(8)
B7 B10 1.759(9)
B7 H7A 1.1200
B8 B10 1.779(7)
B8 B9 1.782(8)
B8 H8A 1.1200
B9 C34 1.717(6)
B9 B10 1.771(8)
B9 H9A 1.1200
B10 H10A 1.1200
C1 N1 1.363(5)
C1 C2 1.387(6)
C1 C7 1.469(5)
C2 C3 1.388(7)
C2 H2 0.9500
C3 C4 1.363(7)
C3 H3 0.9500
C4 C5 1.367(6)
C4 H4 0.9500
C5 N1 1.358(5)
C5 H5 0.9500
C6 C11 1.398(5)
C6 C7 1.421(5)
C6 Ir1 2.005(4)
C7 C8 1.387(6)
C8 F7 1.366(5)
C8 C9 1.368(6)
C9 C10 1.360(6)
C9 H9 0.9500
C10 F8 1.373(4)
C10 C11 1.376(6)
C11 H11 0.9500
C12 N2 1.363(5)
C12 C13 1.397(6)
C12 C18 1.460(5)
C13 C14 1.384(6)
C13 H13 0.9500
C14 C15 1.362(7)
C14 H14 0.9500
C15 C16 1.377(6)
C15 H15 0.9500
C16 N2 1.344(5)
C16 H16 0.9500
C17 C22 1.387(5)
C17 C18 1.430(5)
C17 Ir1 2.014(4)
C18 C19 1.391(6)
C19 F9 1.359(4)
C19 C20 1.378(6)
C20 C21 1.373(6)
C20 H20 0.9500
C21 F10 1.358(4)
C21 C22 1.364(5)
C22 H22 0.9500
C23 N3 1.356(4)
C23 C24 1.387(5)
C23 C28 1.483(5)
C24 C25 1.393(5)
C24 H24 0.9500
C25 C26 1.391(5)
C25 C33 1.503(5)
C26 C27 1.380(5)
C26 H26 0.9500
C27 N3 1.339(5)
C27 H27 0.9500
C28 N4 1.356(5)
C28 C29 1.387(5)
C29 C30 1.392(6)
C29 H29 0.9500
C30 C31 1.373(6)
C30 H30 0.9500
C31 C32 1.373(5)
C31 H31 0.9500
C32 N4 1.343(5)
C32 H32 0.9500
C33 C34 1.703(5)
C34 C35 1.503(6)
C35 C36 1.384(6)
C35 C40 1.388(6)
C36 C37 1.396(7)
C36 H36 0.9500
C37 C38 1.360(8)
C37 H37 0.9500
C38 C39 1.378(7)
C38 H38 0.9500
C39 C40 1.383(7)
C39 H39 0.9500
C40 H40 0.9500
F1 P1 1.588(3)
F2 P1 1.582(3)
F3 P1 1.589(3)
F4 P1 1.588(3)
F5 P1 1.582(3)
F6 P1 1.584(3)
Ir1 N1 2.045(3)
Ir1 N2 2.050(3)
Ir1 N3 2.137(3)
Ir1 N4 2.142(3)

loop_
_platon_squeeze_void_nr
_platon_squeeze_void_average_x
_platon_squeeze_void_average_y
_platon_squeeze_void_average_z
_platon_squeeze_void_volume
_platon_squeeze_void_count_electrons
_platon_squeeze_void_content
1 -0.013 0.000 0.500 335 62 ' '
2 0.000 0.500 0.000 159 27 ' '
